data_2023298
loop_
_publ_author_name
'Petrosova, Hanna R.'
'Naumova, Dina D.'
'Golenya, Irina A.'
'Buta, Ildiko'
'Gural'skiy, Il'ya A.'

_publ_section_title
;
 Crystal structure and Hirshfeld surface analysis of the salt
 2-iodoethylammonium iodide -- a possible side product upon synthesis of
 hybrid perovskites
;
_journal_coeditor_code WM5738
_journal_issue 11
_journal_name_full 'Acta Crystallographica Section E Crystallographic Communications'
_journal_page_first 1226
_journal_page_last 1229
_journal_paper_doi 10.1107/S205698902401034X
_journal_volume 80
_journal_year 2024
_chemical_formula_iupac 'C2 H7 I N +, I -'
_chemical_formula_moiety 'C2 H7 I N +, I -'
_chemical_formula_sum 'C2 H7 I2 N'
_chemical_formula_weight 298.89
_chemical_name_systematic
;
2-Iodoethylammonium iodide
;
_space_group_crystal_system monoclinic
_space_group_IT_number 14
_space_group_name_Hall '-P 2ybc'
_space_group_name_H-M_alt 'P 1 21/c 1'
_atom_sites_solution_hydrogens geom
_audit_creation_method
;
Olex2 1.5
(compiled 2024.02.16 svn.r378c4104 for OlexSys, GUI svn.r6928)
;
_cell_angle_alpha 90
_cell_angle_beta 102.004(7)
_cell_angle_gamma 90
_cell_formula_units_Z 4
_cell_length_a 8.3073(7)
_cell_length_b 8.8800(6)
_cell_length_c 9.3838(7)
_cell_measurement_reflns_used 3490
_cell_measurement_temperature 100.00(10)
_cell_measurement_theta_max 30.2520
_cell_measurement_theta_min 3.1880
_cell_volume 677.09(9)
_computing_cell_refinement
;
CrysAlisPro (Rigaku OD, 2023)
;
_computing_data_collection
;
CrysAlisPro (Rigaku OD, 2023)
;
_computing_data_reduction
;
CrysAlisPro (Rigaku OD, 2023)
;
_computing_molecular_graphics
;
Olex2 (Dolomanov <i>et al.</i>,  2009)
;
_computing_publication_material
;
publCIF (Westrip, 2010)
;
_computing_structure_refinement
;
SHELXL (Sheldrick, 2015b)
;
_computing_structure_solution
;
<i>SHELXT</i> (Sheldrick, 2015a)
;
_diffrn_ambient_temperature 100.15
_diffrn_detector_area_resol_mean 10.0000
_diffrn_measured_fraction_theta_full 0.999
_diffrn_measured_fraction_theta_max 0.795
_diffrn_measurement_device 'four-circle diffractometer'
_diffrn_measurement_device_type 'XtaLAB Synergy, Dualflex, HyPix'
_diffrn_measurement_method '\w scans'
_diffrn_radiation_type MoK\a
_diffrn_radiation_wavelength 0.71073
_diffrn_reflns_av_unetI/netI 0.0184
_diffrn_reflns_limit_h_max 10
_diffrn_reflns_limit_h_min -11
_diffrn_reflns_limit_k_max 11
_diffrn_reflns_limit_k_min -11
_diffrn_reflns_limit_l_max 12
_diffrn_reflns_limit_l_min -10
_diffrn_reflns_number 2744
_diffrn_reflns_theta_full 25.242
_diffrn_reflns_theta_max 30.381
_diffrn_reflns_theta_min 2.507
_exptl_absorpt_coefficient_mu 9.161
_exptl_absorpt_correction_T_max 0.573
_exptl_absorpt_correction_T_min 0.157
_exptl_absorpt_correction_type analytical
_exptl_absorpt_process_details
;
(CrysAlisPro; Rigaku OD, 2023)
;
_exptl_crystal_colour 'clear intense colourless'
_exptl_crystal_density_diffrn 2.932
_exptl_crystal_description plate
_exptl_crystal_F_000 528
_exptl_crystal_size_max 0.314
_exptl_crystal_size_mid 0.145
_exptl_crystal_size_min 0.074
_refine_diff_density_max 2.069
_refine_diff_density_min -1.678
_refine_ls_extinction_method none
_refine_ls_goodness_of_fit_ref 1.117
_refine_ls_hydrogen_treatment mixed
_refine_ls_matrix_type full
_refine_ls_number_parameters 49
_refine_ls_number_reflns 2744
_refine_ls_number_restraints 0
_refine_ls_restrained_S_all 1.117
_refine_ls_R_factor_all 0.0537
_refine_ls_R_factor_gt 0.0505
_refine_ls_shift/su_max 0.000
_refine_ls_shift/su_mean 0.000
_refine_ls_structure_factor_coef Fsqd
_refine_ls_weighting_details 'w=1/[\s^2^(Fo^2^)+(0.1098P)^2^+4.1089P] where P=(Fo^2^+2Fc^2^)/3'
_refine_ls_weighting_scheme calc
_refine_ls_wR_factor_gt 0.1528
_refine_ls_wR_factor_ref 0.1589
_reflns_number_gt 2535
_reflns_number_total 2744
_reflns_threshold_expression 'I > 2\s(I)'
_cod_data_source_file wm5738.cif
_cod_data_source_block I
_cod_original_cell_volume 677.10(9)
_cod_database_code 2023298
_shelx_space_group_comment
;
The symmetry employed for this shelxl refinement is uniquely defined
by the following loop, which should always be used as a source of
symmetry information in preference to the above space-group names.
They are only intended as comments.
;

loop_
_space_group_symop_operation_xyz
'x, y, z'
'-x, y+1/2, -z+1/2'
'-x, -y, -z'
'x, -y-1/2, z-1/2'

loop_
_atom_site_type_symbol
_atom_site_label
_atom_site_fract_x
_atom_site_fract_y
_atom_site_fract_z
_atom_site_U_iso_or_equiv
_atom_site_adp_type
_atom_site_calc_flag
_atom_site_occupancy
_atom_site_disorder_assembly
_atom_site_disorder_group
I I2 0.63381(7) 0.78334(6) 0.53313(6) 0.0165(2) Uani d 1 . .
I I1 0.19546(8) 0.89307(7) 0.17832(7) 0.0224(2) Uani d 1 . .
N N1 0.3819(10) 0.5459(8) 0.2618(8) 0.0176(15) Uani d 1 . .
H H1A 0.412(3) 0.471(7) 0.314(7) 0.026 Uiso calc 1 . .
H H1B 0.417(3) 0.624(7) 0.307(8) 0.026 Uiso calc 1 . .
H H1C 0.419(3) 0.540(8) 0.186(6) 0.026 Uiso calc 1 . .
C C2 0.1958(12) 0.5506(11) 0.2219(10) 0.0200(18) Uani d 1 . .
H H2A 0.153639 0.449803 0.187631 0.024 Uiso calc 1 . .
H H2B 0.152455 0.575673 0.309573 0.024 Uiso calc 1 . .
C C1 0.1349(13) 0.6643(12) 0.1053(10) 0.024(2) Uani d 1 . .
H H1D 0.013934 0.654792 0.073950 0.028 Uiso calc 1 . .
H H1E 0.183992 0.642845 0.019956 0.028 Uiso calc 1 . .

loop_
_atom_site_aniso_label
_atom_site_aniso_U_11
_atom_site_aniso_U_22
_atom_site_aniso_U_33
_atom_site_aniso_U_12
_atom_site_aniso_U_13
_atom_site_aniso_U_23
I2 0.0214(4) 0.0135(4) 0.0150(4) -0.00033(17) 0.0051(3) 0.00083(17)
I1 0.0189(4) 0.0192(4) 0.0301(4) 0.0035(2) 0.0068(3) 0.0037(2)
N1 0.022(4) 0.013(3) 0.019(4) -0.002(3) 0.006(3) 0.001(3)
C2 0.020(4) 0.020(5) 0.020(5) -0.001(3) 0.003(4) 0.003(3)
C1 0.024(5) 0.029(5) 0.017(4) 0.004(4) 0.001(4) -0.005(4)

loop_
_atom_type_symbol
_atom_type_description
_atom_type_scat_dispersion_real
_atom_type_scat_dispersion_imag
_atom_type_scat_source
C C 0.0033 0.0016 'International Tables Vol C Tables 4.2.6.8 and 6.1.1.4'
H H 0.0000 0.0000 'International Tables Vol C Tables 4.2.6.8 and 6.1.1.4'
I I -0.4742 1.8119 'International Tables Vol C Tables 4.2.6.8 and 6.1.1.4'
N N 0.0061 0.0033 'International Tables Vol C Tables 4.2.6.8 and 6.1.1.4'

loop_
_exptl_crystal_face_index_h
_exptl_crystal_face_index_k
_exptl_crystal_face_index_l
_exptl_crystal_face_perp_dist
-11 0 -1 0.0319
1 10 -8 0.1130
-8 -8 6 0.0762
1 12 0 0.0663
4 5 -12 0.1238
-1 -12 0 0.0777
-4 -2 13 0.1318
-1 -12 3 0.0867
-3 -7 11 0.1172
9 8 -1 0.0484
-5 5 -9 0.1028
-8 0 -8 0.0911
-9 -8 1 0.0451
-11 3 2 0.0531
-8 8 -3 0.0654
-7 10 0 0.0542
6 -11 0 0.0743
11 1 0 0.0412
11 4 -2 0.0496
11 -2 2 0.0527

loop_
_geom_angle_atom_site_label_1
_geom_angle_atom_site_label_2
_geom_angle_atom_site_label_3
_geom_angle_site_symmetry_1
_geom_angle_site_symmetry_3
_geom_angle
_geom_angle_publ_flag
H1A N1 H1B . . 109.5 ?
H1A N1 H1C . . 109.5 ?
H1B N1 H1C . . 109.5 ?
C2 N1 H1A . . 109.5 ?
C2 N1 H1B . . 109.5 ?
C2 N1 H1C . . 109.5 ?
N1 C2 H2A . . 109.2 ?
N1 C2 H2B . . 109.2 ?
H2A C2 H2B . . 107.9 ?
C1 C2 N1 . . 111.9(8) ?
C1 C2 H2A . . 109.2 ?
C1 C2 H2B . . 109.2 ?
I1 C1 H1D . . 109.1 ?
I1 C1 H1E . . 109.1 ?
C2 C1 I1 . . 112.3(6) ?
C2 C1 H1D . . 109.1 ?
C2 C1 H1E . . 109.1 ?
H1D C1 H1E . . 107.9 ?

loop_
_geom_bond_atom_site_label_1
_geom_bond_atom_site_label_2
_geom_bond_site_symmetry_2
_geom_bond_distance
_geom_bond_publ_flag
I1 C1 . 2.170(10) ?
N1 H1A . 0.84(6) ?
N1 H1B . 0.84(6) ?
N1 H1C . 0.84(6) ?
N1 C2 . 1.514(12) ?
C2 H2A . 0.9900 ?
C2 H2B . 0.9900 ?
C2 C1 . 1.497(14) ?
C1 H1D . 0.9900 ?
C1 H1E . 0.9900 ?

loop_
_geom_hbond_atom_site_label_D
_geom_hbond_atom_site_label_H
_geom_hbond_atom_site_label_A
_geom_hbond_site_symmetry_A
_geom_hbond_distance_DH
_geom_hbond_distance_HA
_geom_hbond_distance_DA
_geom_hbond_angle_DHA
_geom_hbond_publ_flag
N1 H1A I2 3_666 0.84 2.74 3.517(7) 155.1 yes
N1 H1B I2 . 0.84 2.85 3.618(8) 152.9 yes
N1 H1C I2 4_575 0.84 2.96 3.627(8) 138.5 yes
N1 H1C I2 2_645 0.84 3.04 3.600(8) 126.5 yes

loop_
_geom_torsion_atom_site_label_1
_geom_torsion_atom_site_label_2
_geom_torsion_atom_site_label_3
_geom_torsion_atom_site_label_4
_geom_torsion_site_symmetry_1
_geom_torsion_site_symmetry_2
_geom_torsion_site_symmetry_3
_geom_torsion_site_symmetry_4
_geom_torsion
_geom_torsion_publ_flag
N1 C2 C1 I1 . . . . -65.8(9) ?

loop_
_twin_individual_id
_twin_individual_mass_fraction_refined
1 0.617(2)
2 0.383(2)
